data_2232513
loop_
_publ_author_name
'Wei, Zhi-Hua'
'Wang, Wen-Yan'
'Diao, Ying'
'Wang, Jian-Long'

_publ_section_title
;
 2-[2-(2,4-Dinitrophenyl)ethyl]-1,3,5-trinitrobenzene
;
_journal_coeditor_code XU5347
_journal_issue 11
_journal_name_full 'Acta Crystallographica Section E'
_journal_page_first o2898
_journal_paper_doi 10.1107/S1600536811041031
_journal_volume 67
_journal_year 2011
_chemical_formula_iupac 'C14 H9 N5 O10'
_chemical_formula_moiety 'C14 H9 N5 O10'
_chemical_formula_sum 'C14 H9 N5 O10'
_chemical_formula_weight 407.26
_chemical_name_common
;
2,2',4,4',6-pentanitrobibenzyl
;
_chemical_name_systematic
;
2-[2-(2,4-Dinitrophenyl)ethyl]-1,3,5-trinitrobenzene
;
_space_group_IT_number 14
_symmetry_cell_setting monoclinic
_symmetry_space_group_name_Hall '-P 2yn'
_symmetry_space_group_name_H-M 'P 1 21/n 1'
_atom_sites_solution_hydrogens geom
_atom_sites_solution_primary direct
_atom_sites_solution_secondary difmap
_audit_creation_method SHELXL97
_cell_angle_alpha 90.00
_cell_angle_beta 114.758(7)
_cell_angle_gamma 90.00
_cell_formula_units_Z 4
_cell_length_a 14.099(7)
_cell_length_b 8.227(4)
_cell_length_c 15.356(8)
_cell_measurement_reflns_used 5515
_cell_measurement_temperature 113(2)
_cell_measurement_theta_max 27.9
_cell_measurement_theta_min 1.6
_cell_volume 1617.5(14)
_computing_cell_refinement 'CrystalClear (Rigaku/MSC, 2000)'
_computing_data_collection 'CrystalClear (Rigaku/MSC, 2000)'
_computing_data_reduction 'CrystalClear (Rigaku/MSC, 2000)'
_computing_molecular_graphics 'SHELXTL (Sheldrick, 2008)'
_computing_publication_material 'SHELXTL (Sheldrick, 2008)'
_computing_structure_refinement 'SHELXTL (Sheldrick, 2008)'
_computing_structure_solution 'SHELXTL (Sheldrick, 2008)'
_diffrn_ambient_temperature 113(2)
_diffrn_detector_area_resol_mean 14.22
_diffrn_measured_fraction_theta_full 0.989
_diffrn_measured_fraction_theta_max 0.989
_diffrn_measurement_device_type 'Rigaku Saturn724 CCD'
_diffrn_measurement_method '\w and \f'
_diffrn_radiation_monochromator multilayer
_diffrn_radiation_source 'rotating anode'
_diffrn_radiation_type MoK\a
_diffrn_radiation_wavelength 0.71073
_diffrn_reflns_av_R_equivalents 0.0426
_diffrn_reflns_av_sigmaI/netI 0.0434
_diffrn_reflns_limit_h_max 12
_diffrn_reflns_limit_h_min -18
_diffrn_reflns_limit_k_max 10
_diffrn_reflns_limit_k_min -10
_diffrn_reflns_limit_l_max 19
_diffrn_reflns_limit_l_min -20
_diffrn_reflns_number 16454
_diffrn_reflns_theta_full 27.86
_diffrn_reflns_theta_max 27.86
_diffrn_reflns_theta_min 1.65
_exptl_absorpt_coefficient_mu 0.146
_exptl_absorpt_correction_T_max 0.9827
_exptl_absorpt_correction_T_min 0.9714
_exptl_absorpt_correction_type multi-scan
_exptl_absorpt_process_details '(CrystalClear; Rigaku/MSC, 2000)'
_exptl_crystal_colour Colorless
_exptl_crystal_density_diffrn 1.672
_exptl_crystal_density_method 'not measured'
_exptl_crystal_description Prism
_exptl_crystal_F_000 832
_exptl_crystal_size_max 0.20
_exptl_crystal_size_mid 0.18
_exptl_crystal_size_min 0.12
_refine_diff_density_max 0.352
_refine_diff_density_min -0.330
_refine_ls_extinction_method none
_refine_ls_goodness_of_fit_ref 1.028
_refine_ls_hydrogen_treatment constr
_refine_ls_matrix_type full
_refine_ls_number_parameters 262
_refine_ls_number_reflns 3823
_refine_ls_number_restraints 0
_refine_ls_restrained_S_all 1.028
_refine_ls_R_factor_all 0.0525
_refine_ls_R_factor_gt 0.0399
_refine_ls_shift/su_max 0.002
_refine_ls_shift/su_mean 0.000
_refine_ls_structure_factor_coef Fsqd
_refine_ls_weighting_details 'calc w=1/[\s^2^(Fo^2^)+(0.0594P)^2^+0.0000P] where P=(Fo^2^+2Fc^2^)/3'
_refine_ls_weighting_scheme calc
_refine_ls_wR_factor_gt 0.1008
_refine_ls_wR_factor_ref 0.1065
_reflns_number_gt 2847
_reflns_number_total 3823
_reflns_threshold_expression I>2\s(I)
_cod_data_source_file xu5347.cif
_cod_data_source_block I
_cod_original_cell_volume 1617.6(14)
_cod_original_sg_symbol_H-M 'P 21/n'
_cod_database_code 2232513
_cod_database_fobs_code 2232513

loop_
_symmetry_equiv_pos_as_xyz
'x, y, z'
'-x+1/2, y+1/2, -z+1/2'
'-x, -y, -z'
'x-1/2, -y-1/2, z-1/2'

loop_
_atom_site_type_symbol
_atom_site_label
_atom_site_fract_x
_atom_site_fract_y
_atom_site_fract_z
_atom_site_U_iso_or_equiv
_atom_site_adp_type
_atom_site_calc_flag
_atom_site_refinement_flags
_atom_site_occupancy
_atom_site_symmetry_multiplicity
O O1 0.64474(9) 0.08191(14) 1.03105(8) 0.0325(3) Uani d . 1 1
O O2 0.68105(8) 0.33883(14) 1.06099(7) 0.0270(3) Uani d . 1 1
O O3 0.86607(8) 0.48825(14) 0.85862(7) 0.0273(3) Uani d . 1 1
O O4 0.79057(8) 0.43068(14) 0.70657(7) 0.0283(3) Uani d . 1 1
O O5 0.39540(8) 0.33811(14) 0.60692(8) 0.0291(3) Uani d . 1 1
O O6 0.40895(9) 0.07989(14) 0.63732(8) 0.0369(3) Uani d . 1 1
O O7 -0.06620(8) 0.15196(13) 0.84028(8) 0.0264(3) Uani d . 1 1
O O8 0.02060(9) 0.19441(17) 0.99188(8) 0.0408(3) Uani d . 1 1
O O9 0.37441(8) 0.36062(14) 1.11500(7) 0.0281(3) Uani d . 1 1
O O10 0.46932(9) 0.29102(18) 1.04226(9) 0.0450(4) Uani d . 1 1
N N1 0.65521(9) 0.22023(16) 1.00726(9) 0.0217(3) Uani d . 1 1
N N2 0.79545(9) 0.42757(15) 0.78811(8) 0.0199(3) Uani d . 1 1
N N3 0.43956(9) 0.21995(16) 0.65550(8) 0.0204(3) Uani d . 1 1
N N4 0.01476(10) 0.18383(16) 0.91063(9) 0.0224(3) Uani d . 1 1
N N5 0.38449(10) 0.31254(16) 1.04428(9) 0.0227(3) Uani d . 1 1
C C1 0.63893(11) 0.24823(17) 0.90684(10) 0.0171(3) Uani d . 1 1
C C2 0.72280(11) 0.31584(17) 0.89544(10) 0.0186(3) Uani d . 1 1
H H2 0.7866 0.3392 0.9490 0.022 Uiso calc R 1 1
C C3 0.71003(11) 0.34782(17) 0.80322(10) 0.0163(3) Uani d . 1 1
C C4 0.61836(11) 0.31584(17) 0.72466(10) 0.0174(3) Uani d . 1 1
H H4 0.6110 0.3381 0.6614 0.021 Uiso calc R 1 1
C C5 0.53752(11) 0.25001(17) 0.74139(10) 0.0166(3) Uani d . 1 1
C C6 0.54234(11) 0.21345(17) 0.83201(10) 0.0168(3) Uani d . 1 1
C C7 0.44685(11) 0.16298(17) 0.84700(11) 0.0193(3) Uani d . 1 1
H H7A 0.4687 0.1085 0.9099 0.023 Uiso calc R 1 1
H H7B 0.4046 0.0853 0.7964 0.023 Uiso calc R 1 1
C C8 0.38085(11) 0.31511(19) 0.84336(11) 0.0224(3) Uani d . 1 1
H H8A 0.4257 0.3962 0.8901 0.027 Uiso calc R 1 1
H H8B 0.3553 0.3642 0.7787 0.027 Uiso calc R 1 1
C C9 0.28820(11) 0.27651(17) 0.86572(10) 0.0184(3) Uani d . 1 1
C C10 0.19285(11) 0.24056(18) 0.78975(10) 0.0206(3) Uani d . 1 1
H H10 0.1892 0.2383 0.7266 0.025 Uiso calc R 1 1
C C11 0.10317(11) 0.20795(18) 0.80267(10) 0.0207(3) Uani d . 1 1
H H11 0.0392 0.1831 0.7497 0.025 Uiso calc R 1 1
C C12 0.10966(10) 0.21278(17) 0.89524(10) 0.0168(3) Uani d . 1 1
C C13 0.20092(11) 0.24750(17) 0.97324(10) 0.0184(3) Uani d . 1 1
H H13 0.2037 0.2512 1.0361 0.022 Uiso calc R 1 1
C C14 0.28871(11) 0.27693(17) 0.95696(10) 0.0174(3) Uani d . 1 1

loop_
_atom_site_aniso_label
_atom_site_aniso_U_11
_atom_site_aniso_U_22
_atom_site_aniso_U_33
_atom_site_aniso_U_12
_atom_site_aniso_U_13
_atom_site_aniso_U_23
O1 0.0369(7) 0.0277(7) 0.0361(7) 0.0037(5) 0.0186(5) 0.0142(5)
O2 0.0267(6) 0.0344(7) 0.0198(6) -0.0049(5) 0.0096(5) -0.0043(5)
O3 0.0223(6) 0.0302(7) 0.0264(6) -0.0099(5) 0.0074(5) -0.0005(5)
O4 0.0273(6) 0.0392(7) 0.0234(6) -0.0053(5) 0.0156(5) 0.0023(5)
O5 0.0249(6) 0.0293(7) 0.0249(6) 0.0011(5) 0.0023(5) 0.0041(5)
O6 0.0293(7) 0.0235(7) 0.0455(7) -0.0058(5) 0.0035(6) -0.0108(5)
O7 0.0151(6) 0.0305(6) 0.0307(6) -0.0029(4) 0.0069(5) -0.0059(5)
O8 0.0273(7) 0.0792(10) 0.0204(6) -0.0048(6) 0.0143(5) 0.0012(6)
O9 0.0260(6) 0.0374(7) 0.0180(5) 0.0030(5) 0.0063(5) -0.0062(5)
O10 0.0147(6) 0.0825(11) 0.0368(7) -0.0038(6) 0.0097(5) -0.0248(7)
N1 0.0182(7) 0.0254(7) 0.0224(7) 0.0017(5) 0.0094(5) 0.0051(5)
N2 0.0185(7) 0.0211(7) 0.0211(7) -0.0016(5) 0.0094(5) 0.0018(5)
N3 0.0172(6) 0.0243(7) 0.0216(6) -0.0020(5) 0.0100(5) -0.0048(5)
N4 0.0180(7) 0.0263(7) 0.0227(7) -0.0004(5) 0.0083(6) 0.0007(5)
N5 0.0170(7) 0.0268(7) 0.0228(7) -0.0007(5) 0.0069(5) -0.0055(5)
C1 0.0193(7) 0.0166(7) 0.0172(7) 0.0013(5) 0.0094(6) 0.0021(5)
C2 0.0168(7) 0.0186(7) 0.0185(7) 0.0007(6) 0.0056(6) 0.0011(6)
C3 0.0144(7) 0.0162(7) 0.0213(7) -0.0004(5) 0.0103(6) 0.0005(5)
C4 0.0195(7) 0.0178(7) 0.0158(7) 0.0017(6) 0.0083(6) -0.0005(5)
C5 0.0127(7) 0.0178(7) 0.0183(7) 0.0007(5) 0.0053(6) -0.0032(5)
C6 0.0173(7) 0.0136(7) 0.0203(7) 0.0006(5) 0.0089(6) -0.0012(5)
C7 0.0179(8) 0.0194(8) 0.0242(8) -0.0028(6) 0.0122(6) -0.0015(6)
C8 0.0221(8) 0.0217(8) 0.0269(8) -0.0003(6) 0.0137(7) 0.0000(6)
C9 0.0190(8) 0.0160(7) 0.0223(8) 0.0013(5) 0.0107(6) 0.0001(6)
C10 0.0229(8) 0.0247(8) 0.0163(7) 0.0015(6) 0.0101(6) -0.0007(6)
C11 0.0181(8) 0.0239(8) 0.0171(7) 0.0005(6) 0.0044(6) -0.0027(6)
C12 0.0148(7) 0.0176(7) 0.0199(7) 0.0003(5) 0.0091(6) 0.0000(6)
C13 0.0203(8) 0.0194(7) 0.0164(7) 0.0015(6) 0.0084(6) 0.0003(5)
C14 0.0138(7) 0.0172(7) 0.0186(7) 0.0004(5) 0.0041(6) -0.0024(6)

loop_
_atom_type_symbol
_atom_type_description
_atom_type_scat_dispersion_real
_atom_type_scat_dispersion_imag
_atom_type_scat_source
C C 0.0033 0.0016 'International Tables Vol C Tables 4.2.6.8 and 6.1.1.4'
H H 0.0000 0.0000 'International Tables Vol C Tables 4.2.6.8 and 6.1.1.4'
N N 0.0061 0.0033 'International Tables Vol C Tables 4.2.6.8 and 6.1.1.4'
O O 0.0106 0.0060 'International Tables Vol C Tables 4.2.6.8 and 6.1.1.4'

loop_
_geom_angle_atom_site_label_1
_geom_angle_atom_site_label_2
_geom_angle_atom_site_label_3
_geom_angle
O1 N1 O2 125.21(13)
O1 N1 C1 118.10(13)
O2 N1 C1 116.66(12)
O4 N2 O3 124.75(12)
O4 N2 C3 118.08(12)
O3 N2 C3 117.16(12)
O6 N3 O5 124.67(13)
O6 N3 C5 118.09(12)
O5 N3 C5 117.23(12)
O8 N4 O7 123.76(13)
O8 N4 C12 118.46(12)
O7 N4 C12 117.78(12)
O9 N5 O10 123.38(13)
O9 N5 C14 117.97(13)
O10 N5 C14 118.65(13)
C2 C1 C6 124.74(13)
C2 C1 N1 115.28(12)
C6 C1 N1 119.91(13)
C3 C2 C1 117.19(13)
C3 C2 H2 121.4
C1 C2 H2 121.4
C4 C3 C2 122.44(13)
C4 C3 N2 118.51(13)
C2 C3 N2 118.96(12)
C3 C4 C5 117.27(13)
C3 C4 H4 121.4
C5 C4 H4 121.4
C4 C5 C6 124.78(13)
C4 C5 N3 115.83(13)
C6 C5 N3 119.38(13)
C1 C6 C5 113.57(13)
C1 C6 C7 123.63(13)
C5 C6 C7 122.30(12)
C6 C7 C8 109.39(12)
C6 C7 H7A 109.8
C8 C7 H7A 109.8
C6 C7 H7B 109.8
C8 C7 H7B 109.8
H7A C7 H7B 108.2
C9 C8 C7 112.61(12)
C9 C8 H8A 109.1
C7 C8 H8A 109.1
C9 C8 H8B 109.1
C7 C8 H8B 109.1
H8A C8 H8B 107.8
C10 C9 C14 115.96(13)
C10 C9 C8 118.37(13)
C14 C9 C8 125.65(13)
C11 C10 C9 122.64(14)
C11 C10 H10 118.7
C9 C10 H10 118.7
C10 C11 C12 117.96(13)
C10 C11 H11 121.0
C12 C11 H11 121.0
C13 C12 C11 122.44(13)
C13 C12 N4 118.48(13)
C11 C12 N4 119.06(12)
C12 C13 C14 117.52(13)
C12 C13 H13 121.2
C14 C13 H13 121.2
C13 C14 C9 123.46(13)
C13 C14 N5 114.64(13)
C9 C14 N5 121.89(13)

loop_
_geom_bond_atom_site_label_1
_geom_bond_atom_site_label_2
_geom_bond_distance
O1 N1 1.2229(17)
O2 N1 1.2305(17)
O3 N2 1.2289(15)
O4 N2 1.2252(16)
O5 N3 1.2248(17)
O6 N3 1.2211(17)
O7 N4 1.2272(16)
O8 N4 1.2187(18)
O9 N5 1.2187(16)
O10 N5 1.2222(17)
N1 C1 1.4789(19)
N2 C3 1.4727(18)
N3 C5 1.4774(18)
N4 C12 1.472(2)
N5 C14 1.4801(19)
C1 C2 1.383(2)
C1 C6 1.395(2)
C2 C3 1.376(2)
C2 H2 0.9500
C3 C4 1.374(2)
C4 C5 1.380(2)
C4 H4 0.9500
C5 C6 1.397(2)
C6 C7 1.516(2)
C7 C8 1.547(2)
C7 H7A 0.9900
C7 H7B 0.9900
C8 C9 1.517(2)
C8 H8A 0.9900
C8 H8B 0.9900
C9 C10 1.394(2)
C9 C14 1.398(2)
C10 C11 1.386(2)
C10 H10 0.9500
C11 C12 1.386(2)
C11 H11 0.9500
C12 C13 1.372(2)
C13 C14 1.383(2)
C13 H13 0.9500

loop_
_geom_hbond_atom_site_label_D
_geom_hbond_atom_site_label_H
_geom_hbond_atom_site_label_A
_geom_hbond_site_symmetry_A
_geom_hbond_distance_DH
_geom_hbond_distance_HA
_geom_hbond_distance_DA
_geom_hbond_angle_DHA
C4 H4 O8 4_665 0.95 2.39 3.249(2) 151
C10 H10 O2 4_565 0.95 2.58 3.508(3) 167
C11 H11 O9 4_565 0.95 2.40 3.353(3) 176

loop_
_geom_torsion_atom_site_label_1
_geom_torsion_atom_site_label_2
_geom_torsion_atom_site_label_3
_geom_torsion_atom_site_label_4
_geom_torsion
O1 N1 C1 C2 -122.42(14)
O2 N1 C1 C2 55.76(17)
O1 N1 C1 C6 60.38(18)
O2 N1 C1 C6 -121.44(15)
C6 C1 C2 C3 -1.3(2)
N1 C1 C2 C3 -178.37(12)
C1 C2 C3 C4 0.4(2)
C1 C2 C3 N2 176.88(12)
O4 N2 C3 C4 -15.38(19)
O3 N2 C3 C4 163.70(13)
O4 N2 C3 C2 167.96(13)
O3 N2 C3 C2 -12.96(19)
C2 C3 C4 C5 0.3(2)
N2 C3 C4 C5 -176.20(12)
C3 C4 C5 C6 -0.2(2)
C3 C4 C5 N3 178.94(12)
O6 N3 C5 C4 117.21(15)
O5 N3 C5 C4 -62.02(17)
O6 N3 C5 C6 -63.64(18)
O5 N3 C5 C6 117.13(15)
C2 C1 C6 C5 1.4(2)
N1 C1 C6 C5 178.36(12)
C2 C1 C6 C7 -170.56(14)
N1 C1 C6 C7 6.4(2)
C4 C5 C6 C1 -0.7(2)
N3 C5 C6 C1 -179.73(12)
C4 C5 C6 C7 171.45(13)
N3 C5 C6 C7 -7.6(2)
C1 C6 C7 C8 93.28(16)
C5 C6 C7 C8 -78.03(17)
C6 C7 C8 C9 -175.40(12)
C7 C8 C9 C10 -92.16(15)
C7 C8 C9 C14 89.32(18)
C14 C9 C10 C11 0.4(2)
C8 C9 C10 C11 -178.27(14)
C9 C10 C11 C12 0.4(2)
C10 C11 C12 C13 -0.3(2)
C10 C11 C12 N4 178.04(13)
O8 N4 C12 C13 1.2(2)
O7 N4 C12 C13 -179.59(13)
O8 N4 C12 C11 -177.28(13)
O7 N4 C12 C11 2.0(2)
C11 C12 C13 C14 -0.6(2)
N4 C12 C13 C14 -178.95(12)
C12 C13 C14 C9 1.5(2)
C12 C13 C14 N5 -179.64(13)
C10 C9 C14 C13 -1.4(2)
C8 C9 C14 C13 177.18(14)
C10 C9 C14 N5 179.81(13)
C8 C9 C14 N5 -1.6(2)
O9 N5 C14 C13 -21.49(19)
O10 N5 C14 C13 157.85(15)
O9 N5 C14 C9 157.42(14)
O10 N5 C14 C9 -23.2(2)
